data_1538155
loop_
_publ_author_name
'Golovastikov, N.I.'

_publ_section_title
;
 Crystal structure of the alkali titanosilicate labuntsovite
;
_journal_name_full Kristallografiya
_journal_page_first 950
_journal_page_last 955
_journal_volume 18
_journal_year 1973
_chemical_formula_sum 'H17.68 K4.61 Na2.736 O65.84 Si16 Ti8.72'
_chemical_name_systematic 'Na2.736 K4.61 Ti8.72 (O H)2 (Si16 O56) (H2 O)7.84'
_space_group_crystal_system monoclinic
_space_group_IT_number 12
_space_group_name_Hall '-B 2'
_space_group_name_H-M_alt 'B 1 1 2/m'
_cell_angle_alpha 90
_cell_angle_beta 90
_cell_angle_gamma 117
_cell_formula_units_Z 2
_cell_length_a 14.18
_cell_length_b 15.48
_cell_length_c 13.7
_cell_volume 2679.468
_citation_journal_id_ASTM KRISAJ
_cod_data_source_file Golovastikov_KRISAJ_1973_1266.cif
_cod_data_source_block H17.68K4.61Na2.736O65.84Si16Ti8.72
_cod_depositor_comments
;
 Updating space group information.

 Antanas Vaitkus,
 2018-07-23
;
_cod_database_code 1538155

loop_
_space_group_symop_id
_space_group_symop_operation_xyz
1 x,y,z
2 -x,-y,z
3 -x,-y,-z
4 x,y,-z
5 x+1/2,y,z+1/2
6 -x+1/2,-y,z+1/2
7 -x+1/2,-y,-z+1/2
8 x+1/2,y,-z+1/2

loop_
_atom_site_label
_atom_site_type_symbol
_atom_site_fract_x
_atom_site_fract_y
_atom_site_fract_z
_atom_site_occupancy
_atom_site_U_iso_or_equiv
Ti4 Ti+4 0.25 0 0.25 0.98 0.0
Ti1 Ti+4 0 0 0 1 0.0
O14 O-2 0.2456 0.1418 0 1 0.0
O13 O-2 0.2271 0.8815 0.3182 1 0.0
O4 O-2 0.0815 0.0859 0.1188 1 0.0
Ti5 Ti+4 0.25 0.5 0.25 0.98 0.0
K1 K+1 0.0892 0.8232 0 1 0.0
O10 O-2 0.2331 0.2623 0.1287 1 0.0
Si1 Si+4 0.1806 0.1253 0.3889 1 0.0
Si3 Si+4 0.2077 0.1514 0.1105 1 0.0
O11 O-2 0.2331 0.7623 0.1287 1 0.0
O18 O-2 0.0182 0.2546 0.1161 0.834 0.0
Ti3 Ti+4 0 0.5 0.2291 0.95 0.0
O3 O-2 0.0979 0.944 0.2262 1 0.0
Na1 Na+1 0.0889 0.7543 0.2355 0.684 0.0
Si2 Si+4 0.1806 0.6253 0.3889 1 0.0
O15 O-2 0.2456 0.6418 0 1 0.0
K2 K+1 0.0807 0.4013 0.5 0.6525 0.0
O1 O-2 0.0892 0.9232 0 1 0.0
O7 O-2 0.0819 0.5979 0.3212 1 0.0
O12 O-2 0.2271 0.3815 0.3182 1 0.0
Si4 Si+4 0.2077 0.6514 0.1105 1 0.0
O2 O-2 0.0979 0.444 0.2262 1 0.0
O17 O-2 0.1373 0.6144 0.5 1 0.0
Ti2 Ti+4 0 0 0.2291 0.95 0.0
O16 O-2 0.1373 0.1144 0.5 1 0.0
O8 O-2 0.2365 0.0564 0.3739 1 0.0
O9 O-2 0.2365 0.5564 0.3739 1 0.0
K3 K+1 0.0807 0.9013 0.5 0.6525 0.0
O6 O-2 0.0819 0.0979 0.3212 1 0.0
O5 O-2 0.0815 0.5859 0.1188 1 0.0
O19 O-2 0.0231 0.253 0.3444 0.875 0.0
